data_4130193
loop_
_publ_author_name
'White, Paul B.'
'Jaworski, Jonathan N.'
'Fry, Charles G.'
'Dolinar, Brian S.'
'Guzei, Ilia A.'
'Stahl, Shannon S.'

_publ_section_title
;
 Structurally Diverse Diazafluorene-Ligated Palladium(II) Complexes and
 Their Implications for Aerobic Oxidation Reactions.
;
_journal_issue 14
_journal_name_full 'Journal of the American Chemical Society'
_journal_page_first 4869
_journal_page_last 4880
_journal_paper_doi 10.1021/jacs.6b01188
_journal_volume 138
_journal_year 2016
_chemical_formula_moiety 'C17 H18 N2 O4 Pd, 1.47(C H Cl3)'
_chemical_formula_sum 'C18.47 H19.47 Cl4.42 N2 O4 Pd'
_chemical_formula_weight 596.65
_space_group_crystal_system monoclinic
_space_group_IT_number 14
_space_group_name_Hall '-P 2yn'
_space_group_name_H-M_alt 'P 1 21/n 1'
_atom_sites_solution_hydrogens geom
_atom_sites_solution_primary direct
_audit_creation_date 2013-10-02
_audit_creation_method
;
Olex2 1.2
(compiled 2013.09.17 svn.r2790 for OlexSys, GUI svn.r4601)
;
_cell_angle_alpha 90
_cell_angle_beta 101.520(14)
_cell_angle_gamma 90
_cell_formula_units_Z 4
_cell_length_a 10.376(3)
_cell_length_b 12.988(2)
_cell_length_c 17.735(3)
_cell_measurement_reflns_used 9802
_cell_measurement_temperature 100.0
_cell_measurement_theta_max 70.02
_cell_measurement_theta_min 4.25
_cell_volume 2341.9(9)
_computing_cell_refinement 'SAINT+ Ver. 7.68A (Bruker-AXS, 2009)'
_computing_data_collection 'APEX2 Ver. 2012.14-3 (Bruker-AXS, 2012)'
_computing_data_reduction 'SAINT+ Ver. 7.68A'
_computing_molecular_graphics SHELXTL
_computing_publication_material SHELXTL
_computing_structure_refinement SHELXTL
_computing_structure_solution
;
SHELX, G.M. Sheldrick, Acta Cryst.
(2008). A64, 112-122
;
_diffrn_ambient_temperature 100.0
_diffrn_detector_area_resol_mean 7.9
_diffrn_detector_type 'CCD area detector'
_diffrn_measured_fraction_theta_full 0.991
_diffrn_measured_fraction_theta_max 0.989
_diffrn_measurement_device 'three-circle diffractometer'
_diffrn_measurement_device_type 'Bruker SMART APEX2 area detector'
_diffrn_measurement_method '0.60\ \w and 0.6\ \f scans'
_diffrn_radiation_collimation '0.5 mm double-pinhole'
_diffrn_radiation_monochromator 'equatorially mounted graphite'
_diffrn_radiation_probe x-ray
_diffrn_radiation_type 'Cu K\a'
_diffrn_radiation_wavelength 1.54178
_diffrn_radiation_xray_symbol K-L~3~
_diffrn_reflns_av_R_equivalents 0.0219
_diffrn_reflns_av_unetI/netI 0.0113
_diffrn_reflns_Laue_measured_fraction_full 0.991
_diffrn_reflns_Laue_measured_fraction_max 0.989
_diffrn_reflns_limit_h_max 12
_diffrn_reflns_limit_h_min -12
_diffrn_reflns_limit_k_max 15
_diffrn_reflns_limit_k_min -15
_diffrn_reflns_limit_l_max 21
_diffrn_reflns_limit_l_min -21
_diffrn_reflns_number 34816
_diffrn_reflns_point_group_measured_fraction_full 0.991
_diffrn_reflns_point_group_measured_fraction_max 0.989
_diffrn_reflns_theta_full 67.000
_diffrn_reflns_theta_max 70.054
_diffrn_reflns_theta_min 4.250
_diffrn_source 'sealed X-ray tube'
_diffrn_source_type 'Siemens, K FFCU 2K 90'
_diffrn_standards_number 0
_exptl_absorpt_coefficient_mu 11.278
_exptl_absorpt_correction_T_max 0.5111
_exptl_absorpt_correction_T_min 0.0805
_exptl_absorpt_correction_type analytical
_exptl_absorpt_process_details
;
SADABS-2012/1 (Bruker,2012) was used for absorption correction.
wR2(int) was 0.0507 before and 0.0339 after correction.
The Ratio of minimum to maximum transmission is 0.1575.
The \l/2 correction factor is 0.0015.
;
_exptl_crystal_colour yellow
_exptl_crystal_colour_primary yellow
_exptl_crystal_density_diffrn 1.692
_exptl_crystal_density_method 'not measured'
_exptl_crystal_description block
_exptl_crystal_F_000 1190
_exptl_crystal_size_max 0.356
_exptl_crystal_size_mid 0.176
_exptl_crystal_size_min 0.106
_refine_diff_density_max 1.023
_refine_diff_density_min -0.384
_refine_diff_density_rms 0.093
_refine_ls_extinction_method none
_refine_ls_goodness_of_fit_ref 1.176
_refine_ls_hydrogen_treatment constr
_refine_ls_matrix_type full
_refine_ls_number_parameters 369
_refine_ls_number_reflns 4400
_refine_ls_number_restraints 138
_refine_ls_restrained_S_all 1.167
_refine_ls_R_factor_all 0.0253
_refine_ls_R_factor_gt 0.0247
_refine_ls_shift/su_max 0.001
_refine_ls_shift/su_mean 0.000
_refine_ls_structure_factor_coef Fsqd
_refine_ls_weighting_details 'w=1/[\s^2^(Fo^2^)+(0.0374P)^2^+2.6373P] where P=(Fo^2^+2Fc^2^)/3'
_refine_ls_weighting_scheme calc
_refine_ls_wR_factor_gt 0.0719
_refine_ls_wR_factor_ref 0.0723
_reflns_Friedel_coverage 0.000
_reflns_number_gt 4294
_reflns_number_total 4400
_reflns_threshold_expression 'I > 2\s(I)'
_cod_data_source_file ja6b01188_si_002.cif
_cod_data_source_block Structure-H
_cod_original_cell_volume 2341.8(8)
_cod_database_code 4130193
_shelxl_version_number 2013-3
_shelx_space_group_comment
;
The symmetry employed for this shelxl refinement is uniquely defined
by the following loop, which should always be used as a source of
symmetry information in preference to the above space-group names.
They are only intended as comments.
;
_shelx_estimated_absorpt_t_max 0.381
_shelx_estimated_absorpt_t_min 0.108
_olex2_refinement_description
;
1. Fixed Uiso
 At 1.2 times of:
  All C(H) groups
 At 1.5 times of:
  All C(H,H,H) groups
2. Restrained distances
 Cl5-C19 \\sim Cl4-C19 \\sim Cl6-C19 \\sim Cl2-C18 \\sim Cl1-C18 \\sim Cl3-C18
\\sim Cl2A-C18A \\sim Cl3A-
 C18A \\sim Cl1A-C18A
 with sigma of 0.02
3. Uiso/Uaniso restraints and constraints
O3 \\sim C16 \\sim C17 \\sim O4 \\sim O4A \\sim C16A \\sim O3A \\sim C17A:
within 1.7A with sigma of 0.01 and sigma for terminal atoms of 0.02
4. Same fragment restrains
{O3A, O4A, C16A, C17A}
as
{O3, O4, C16, C17}
5. Others
 Sof(O3A)=Sof(O4A)=Sof(C16A)=Sof(C17A)=Sof(H17D)=Sof(H17E)=Sof(H17F)=1-FVAR(1)
 Sof(O3)=Sof(O4)=Sof(C16)=Sof(C17)=Sof(H17A)=Sof(H17B)=Sof(H17C)=FVAR(1)
 Sof(Cl1A)=Sof(Cl2A)=Sof(Cl3A)=Sof(C18A)=Sof(H18A)=1-FVAR(2)
 Sof(Cl1)=Sof(Cl2)=Sof(Cl3)=Sof(C18)=Sof(H18)=FVAR(2)
 Sof(Cl4)=Sof(Cl5)=Sof(Cl6)=Sof(C19)=Sof(H19)=FVAR(3)
6.a Ternary CH refined with riding coordinates:
 C18(H18), C18A(H18A), C19(H19)
6.b Aromatic/amide H refined with riding coordinates:
 C1(H1), C2(H2), C3(H3), C11(H11), C12(H12), C13(H13)
6.c Idealised Me refined as rotating group:
 C7(H7A,H7B,H7C), C8(H8A,H8B,H8C), C17(H17A,H17B,H17C), C17A(H17D,H17E,H17F),
 C15(H15A,H15B,H15C)
;

loop_
_space_group_symop_operation_xyz
'x, y, z'
'-x+1/2, y+1/2, -z+1/2'
'-x, -y, -z'
'x-1/2, -y-1/2, z-1/2'

loop_
_atom_site_label
_atom_site_type_symbol
_atom_site_fract_x
_atom_site_fract_y
_atom_site_fract_z
_atom_site_U_iso_or_equiv
_atom_site_adp_type
_atom_site_occupancy
_atom_site_site_symmetry_order
_atom_site_calc_flag
_atom_site_refinement_flags_posn
_atom_site_refinement_flags_adp
_atom_site_refinement_flags_occupancy
_atom_site_disorder_assembly
_atom_site_disorder_group
Pd1 Pd 0.58662(2) 0.10887(2) 0.52694(2) 0.01672(7) Uani 1 1 d . . . . .
N1 N 0.68397(19) 0.03355(16) 0.45134(11) 0.0198(4) Uani 1 1 d . . . . .
N2 N 0.4563(2) 0.15169(15) 0.42929(12) 0.0207(4) Uani 1 1 d . . . . .
C1 C 0.7885(3) -0.0279(2) 0.45439(16) 0.0288(6) Uani 1 1 d . . . . .
H1 H 0.8428 -0.0434 0.5028 0.035 Uiso 1 1 calc R U . . .
C2 C 0.8190(3) -0.0696(3) 0.38768(18) 0.0382(7) Uani 1 1 d . . . . .
H2 H 0.8938 -0.1130 0.3918 0.046 Uiso 1 1 calc R U . . .
C3 C 0.7432(3) -0.0494(2) 0.31520(17) 0.0345(6) Uani 1 1 d . . . . .
H3 H 0.7654 -0.0777 0.2701 0.041 Uiso 1 1 calc R U . . .
C4 C 0.6342(3) 0.0136(2) 0.31120(14) 0.0245(5) Uani 1 1 d . . . . .
C5 C 0.6136(2) 0.05019(19) 0.38078(14) 0.0199(5) Uani 1 1 d . . . . .
C6 C 0.5236(3) 0.0541(2) 0.24655(14) 0.0276(6) Uani 1 1 d . . . . .
C7 C 0.5779(3) 0.1226(3) 0.18960(17) 0.0410(8) Uani 1 1 d . . . . .
H7A H 0.6304 0.0807 0.1610 0.061 Uiso 1 1 calc R U . . .
H7B H 0.6333 0.1767 0.2179 0.061 Uiso 1 1 calc R U . . .
H7C H 0.5047 0.1542 0.1535 0.061 Uiso 1 1 calc R U . . .
C8 C 0.4426(3) -0.0360(3) 0.20509(16) 0.0364(7) Uani 1 1 d . . . . .
H8A H 0.4085 -0.0778 0.2427 0.055 Uiso 1 1 calc R U . . .
H8B H 0.4988 -0.0786 0.1794 0.055 Uiso 1 1 calc R U . . .
H8C H 0.3691 -0.0089 0.1668 0.055 Uiso 1 1 calc R U . . .
C9 C 0.4408(3) 0.1172(2) 0.29256(15) 0.0253(5) Uani 1 1 d . . . . .
C10 C 0.4979(2) 0.11135(18) 0.36955(15) 0.0203(5) Uani 1 1 d . . . . .
C11 C 0.3254(3) 0.1731(2) 0.27443(16) 0.0328(6) Uani 1 1 d . . . . .
H11 H 0.2800 0.1815 0.2227 0.039 Uiso 1 1 calc R U . . .
C12 C 0.2786(3) 0.2167(2) 0.33582(18) 0.0358(6) Uani 1 1 d . . . . .
H12 H 0.1997 0.2558 0.3252 0.043 Uiso 1 1 calc R U . . .
C13 C 0.3435(3) 0.2051(2) 0.41213(16) 0.0289(6) Uani 1 1 d . . . . .
H13 H 0.3076 0.2351 0.4522 0.035 Uiso 1 1 calc R U . . .
O3 O 0.4633(19) 0.1771(14) 0.5892(12) 0.021(2) Uani 0.57(4) 1 d D U P A 1
O4 O 0.610(2) 0.3021(17) 0.6197(13) 0.042(3) Uani 0.57(4) 1 d D U P A 1
C16 C 0.508(2) 0.2583(15) 0.6271(14) 0.028(2) Uani 0.57(4) 1 d D U P A 1
C17 C 0.4235(18) 0.2968(14) 0.6807(11) 0.041(3) Uani 0.57(4) 1 d D U P A 1
H17A H 0.4610 0.3605 0.7054 0.061 Uiso 0.57(4) 1 calc R U P A 1
H17B H 0.4197 0.2447 0.7201 0.061 Uiso 0.57(4) 1 calc R U P A 1
H17C H 0.3345 0.3104 0.6515 0.061 Uiso 0.57(4) 1 calc R U P A 1
O3A O 0.486(3) 0.1733(18) 0.5927(17) 0.024(3) Uani 0.43(4) 1 d D U P A 2
O4A O 0.630(2) 0.303(2) 0.6169(13) 0.031(3) Uani 0.43(4) 1 d D U P A 2
C16A C 0.526(3) 0.261(2) 0.6218(18) 0.025(2) Uani 0.43(4) 1 d D U P A 2
C17A C 0.431(2) 0.311(2) 0.6653(15) 0.045(4) Uani 0.43(4) 1 d D U P A 2
H17D H 0.4656 0.3047 0.7207 0.068 Uiso 0.43(4) 1 calc R U P A 2
H17E H 0.3456 0.2765 0.6520 0.068 Uiso 0.43(4) 1 calc R U P A 2
H17F H 0.4208 0.3840 0.6513 0.068 Uiso 0.43(4) 1 calc R U P A 2
O1 O 0.70633(17) 0.05995(14) 0.62259(9) 0.0236(4) Uani 1 1 d . . . . .
O2 O 0.87744(18) 0.14804(17) 0.59639(11) 0.0326(4) Uani 1 1 d . . . . .
C14 C 0.8253(2) 0.0940(2) 0.63856(14) 0.0229(5) Uani 1 1 d . . . . .
C15 C 0.9010(3) 0.0600(2) 0.71624(15) 0.0301(6) Uani 1 1 d . . . . .
H15A H 0.9582 0.0020 0.7097 0.045 Uiso 1 1 calc R U . . .
H15B H 0.8393 0.0386 0.7484 0.045 Uiso 1 1 calc R U . . .
H15C H 0.9548 0.1173 0.7411 0.045 Uiso 1 1 calc R U . . .
Cl1 Cl 0.7232(3) 0.2986(2) 0.37344(13) 0.0489(6) Uani 0.529(2) 1 d D . P B 1
Cl2 Cl 0.8948(2) 0.41475(14) 0.48791(9) 0.0589(6) Uani 0.529(2) 1 d D . P B 1
Cl3 Cl 0.9822(3) 0.2234(2) 0.43328(17) 0.0876(10) Uani 0.529(2) 1 d D . P B 1
C18 C 0.8492(6) 0.2898(5) 0.4557(3) 0.0358(13) Uani 0.529(2) 1 d D . P B 1
H18 H 0.8157 0.2518 0.4969 0.043 Uiso 0.529(2) 1 calc R U P B 1
Cl1A Cl 0.7670(3) 0.3048(2) 0.40120(19) 0.0516(8) Uani 0.471(2) 1 d D . P B 2
Cl2A Cl 1.0362(2) 0.32722(14) 0.48491(9) 0.0519(6) Uani 0.471(2) 1 d D . P B 2
Cl3A Cl 0.96463(17) 0.15639(13) 0.38289(9) 0.0404(4) Uani 0.471(2) 1 d D . P B 2
C18A C 0.9079(7) 0.2397(5) 0.4463(4) 0.0356(14) Uani 0.471(2) 1 d D . P B 2
H18A H 0.8860 0.1982 0.4895 0.043 Uiso 0.471(2) 1 calc R U P B 2
Cl4 Cl 0.5059(4) 0.5609(3) 0.55721(18) 0.0522(9) Uani 0.4718(19) 1 d D . P B -1
Cl5 Cl 0.5034(4) 0.4523(3) 0.41443(16) 0.0503(8) Uani 0.4718(19) 1 d D . P B -1
Cl6 Cl 0.73932(17) 0.55635(12) 0.49255(9) 0.0397(4) Uani 0.4718(19) 1 d D . P B -1
C19 C 0.5982(6) 0.4872(5) 0.5050(3) 0.0371(14) Uani 0.4718(19) 1 d D . P B -1
H19 H 0.6272 0.4229 0.5346 0.044 Uiso 0.4718(19) 1 calc R U P B -1

loop_
_atom_site_aniso_label
_atom_site_aniso_U_11
_atom_site_aniso_U_22
_atom_site_aniso_U_33
_atom_site_aniso_U_23
_atom_site_aniso_U_13
_atom_site_aniso_U_12
Pd1 0.01508(11) 0.01971(11) 0.01583(11) -0.00020(6) 0.00417(7) -0.00143(6)
N1 0.0149(10) 0.0254(10) 0.0199(10) -0.0001(8) 0.0051(8) -0.0006(8)
N2 0.0197(10) 0.0199(10) 0.0221(10) 0.0016(8) 0.0031(8) 0.0013(8)
C1 0.0191(13) 0.0399(15) 0.0273(13) 0.0012(11) 0.0044(11) 0.0066(11)
C2 0.0278(15) 0.0505(19) 0.0397(16) -0.0040(14) 0.0149(13) 0.0131(13)
C3 0.0303(15) 0.0466(17) 0.0302(14) -0.0100(12) 0.0147(12) 0.0004(12)
C4 0.0228(13) 0.0309(13) 0.0208(12) -0.0039(10) 0.0074(10) -0.0068(10)
C5 0.0179(12) 0.0224(12) 0.0204(11) 0.0007(9) 0.0061(9) -0.0053(9)
C6 0.0280(14) 0.0371(15) 0.0184(12) -0.0003(10) 0.0062(11) -0.0078(11)
C7 0.0424(18) 0.060(2) 0.0227(14) 0.0069(13) 0.0111(13) -0.0131(15)
C8 0.0345(16) 0.0486(18) 0.0255(14) -0.0110(12) 0.0044(12) -0.0122(13)
C9 0.0255(14) 0.0284(13) 0.0210(12) 0.0033(10) 0.0024(11) -0.0070(10)
C10 0.0189(12) 0.0211(12) 0.0205(12) 0.0025(9) 0.0028(10) -0.0033(9)
C11 0.0304(15) 0.0365(15) 0.0273(13) 0.0094(11) -0.0046(11) -0.0004(12)
C12 0.0276(15) 0.0345(15) 0.0419(16) 0.0086(13) -0.0009(13) 0.0090(12)
C13 0.0264(14) 0.0262(13) 0.0342(14) 0.0023(11) 0.0060(11) 0.0058(10)
O3 0.013(5) 0.029(2) 0.023(3) -0.008(2) 0.007(3) 0.005(3)
O4 0.022(5) 0.042(4) 0.058(5) -0.018(4) 0.000(3) -0.003(4)
C16 0.022(5) 0.033(3) 0.025(4) -0.004(3) -0.003(3) 0.002(3)
C17 0.052(5) 0.045(5) 0.028(6) -0.010(4) 0.014(4) 0.013(5)
O3A 0.015(6) 0.030(4) 0.029(4) -0.002(3) 0.010(4) -0.001(4)
O4A 0.021(6) 0.034(5) 0.033(4) -0.001(4) -0.003(4) -0.005(4)
C16A 0.020(5) 0.035(4) 0.022(4) -0.010(3) 0.006(3) 0.002(4)
C17A 0.053(6) 0.052(7) 0.035(8) -0.021(6) 0.021(6) -0.011(5)
O1 0.0199(9) 0.0316(10) 0.0187(8) 0.0048(7) 0.0021(7) -0.0038(7)
O2 0.0212(9) 0.0506(12) 0.0260(9) 0.0098(9) 0.0043(8) -0.0080(8)
C14 0.0192(12) 0.0296(13) 0.0202(12) 0.0002(10) 0.0049(10) 0.0006(10)
C15 0.0250(14) 0.0426(16) 0.0215(13) 0.0045(11) 0.0021(11) 0.0004(11)
Cl1 0.0595(16) 0.0499(10) 0.0322(11) 0.0097(8) -0.0028(9) -0.0263(10)
Cl2 0.0858(14) 0.0502(9) 0.0330(7) 0.0013(7) -0.0070(8) -0.0347(9)
Cl3 0.0802(16) 0.0809(17) 0.119(2) 0.0595(16) 0.0607(16) 0.0362(13)
C18 0.035(3) 0.045(4) 0.025(3) 0.020(3) -0.002(3) -0.007(3)
Cl1A 0.0577(19) 0.0373(11) 0.065(2) 0.0066(13) 0.0256(17) 0.0084(11)
Cl2A 0.0774(13) 0.0515(10) 0.0263(8) -0.0060(7) 0.0093(8) -0.0294(9)
Cl3A 0.0461(9) 0.0366(9) 0.0385(8) -0.0078(7) 0.0084(7) -0.0003(7)
C18A 0.026(4) 0.037(4) 0.049(4) 0.012(3) 0.019(3) 0.001(3)
Cl4 0.0610(14) 0.0481(15) 0.0524(19) -0.0039(14) 0.0236(16) -0.0042(10)
Cl5 0.0544(17) 0.0389(13) 0.0473(17) -0.0072(13) -0.0150(14) -0.0027(10)
Cl6 0.0468(9) 0.0351(8) 0.0375(8) -0.0055(6) 0.0093(7) -0.0074(6)
C19 0.040(3) 0.033(3) 0.034(3) 0.002(3) -0.002(3) -0.004(3)

loop_
_atom_type_symbol
_atom_type_description
_atom_type_scat_dispersion_real
_atom_type_scat_dispersion_imag
_atom_type_scat_source
C C 0.0181 0.0091 'International Tables Vol C Tables 4.2.6.8 and 6.1.1.4'
H H 0.0000 0.0000 'International Tables Vol C Tables 4.2.6.8 and 6.1.1.4'
Cl Cl 0.3639 0.7018 'International Tables Vol C Tables 4.2.6.8 and 6.1.1.4'
N N 0.0311 0.0180 'International Tables Vol C Tables 4.2.6.8 and 6.1.1.4'
O O 0.0492 0.0322 'International Tables Vol C Tables 4.2.6.8 and 6.1.1.4'
Pd Pd 0.1215 3.9337 'International Tables Vol C Tables 4.2.6.8 and 6.1.1.4'

loop_
_geom_angle_atom_site_label_1
_geom_angle_atom_site_label_2
_geom_angle_atom_site_label_3
_geom_angle
N2 Pd1 N1 84.61(8)
N2 Pd1 O3 87.7(6)
O3 Pd1 N1 170.7(5)
O3A Pd1 N1 176.0(7)
O3A Pd1 N2 92.8(8)
O3A Pd1 O1 86.8(8)
O1 Pd1 N1 95.64(8)
O1 Pd1 N2 176.52(7)
O1 Pd1 O3 91.7(6)
C1 N1 Pd1 138.50(18)
C5 N1 Pd1 106.48(16)
C5 N1 C1 114.9(2)
C10 N2 Pd1 107.62(16)
C10 N2 C13 115.5(2)
C13 N2 Pd1 136.88(18)
N1 C1 H1 119.4
N1 C1 C2 121.1(3)
C2 C1 H1 119.4
C1 C2 H2 119.0
C3 C2 C1 121.9(3)
C3 C2 H2 119.0
C2 C3 H3 121.2
C4 C3 C2 117.6(2)
C4 C3 H3 121.2
C3 C4 C6 135.8(2)
C5 C4 C3 115.4(2)
C5 C4 C6 108.8(2)
N1 C5 C4 129.1(2)
N1 C5 C10 120.7(2)
C4 C5 C10 110.2(2)
C7 C6 C4 111.7(2)
C7 C6 C8 111.3(2)
C8 C6 C4 110.5(2)
C9 C6 C4 101.5(2)
C9 C6 C7 111.0(2)
C9 C6 C8 110.5(2)
C6 C7 H7A 109.5
C6 C7 H7B 109.5
C6 C7 H7C 109.5
H7A C7 H7B 109.5
H7A C7 H7C 109.5
H7B C7 H7C 109.5
C6 C8 H8A 109.5
C6 C8 H8B 109.5
C6 C8 H8C 109.5
H8A C8 H8B 109.5
H8A C8 H8C 109.5
H8B C8 H8C 109.5
C10 C9 C6 108.8(2)
C10 C9 C11 116.1(3)
C11 C9 C6 135.0(3)
N2 C10 C5 120.6(2)
N2 C10 C9 128.7(2)
C9 C10 C5 110.7(2)
C9 C11 H11 121.6
C9 C11 C12 116.8(3)
C12 C11 H11 121.6
C11 C12 H12 118.8
C13 C12 C11 122.5(3)
C13 C12 H12 118.8
N2 C13 C12 120.4(3)
N2 C13 H13 119.8
C12 C13 H13 119.8
C16 O3 Pd1 115.9(10)
O3 C16 C17 114.0(11)
O4 C16 O3 123.5(13)
O4 C16 C17 122.4(13)
C16 C17 H17A 109.5
C16 C17 H17B 109.5
C16 C17 H17C 109.5
H17A C17 H17B 109.5
H17A C17 H17C 109.5
H17B C17 H17C 109.5
C16A O3A Pd1 117.8(15)
O3A C16A C17A 113.4(14)
O4A C16A O3A 125.1(16)
O4A C16A C17A 121.5(16)
C16A C17A H17D 109.5
C16A C17A H17E 109.5
C16A C17A H17F 109.5
H17D C17A H17E 109.5
H17D C17A H17F 109.5
H17E C17A H17F 109.5
C14 O1 Pd1 118.94(16)
O1 C14 C15 113.7(2)
O2 C14 O1 125.6(2)
O2 C14 C15 120.8(2)
C14 C15 H15A 109.5
C14 C15 H15B 109.5
C14 C15 H15C 109.5
H15A C15 H15B 109.5
H15A C15 H15C 109.5
H15B C15 H15C 109.5
C18 Cl2 Cl6 124.5(2)
Cl1 C18 H18 109.2
Cl2 C18 Cl1 108.5(3)
Cl2 C18 H18 109.2
Cl3 C18 Cl1 109.6(4)
Cl3 C18 Cl2 111.0(3)
Cl3 C18 H18 109.2
Cl1A C18A Cl2A 111.2(4)
Cl1A C18A Cl3A 111.5(4)
Cl1A C18A H18A 108.4
Cl2A C18A H18A 108.4
Cl3A C18A Cl2A 108.7(4)
Cl3A C18A H18A 108.4
C19 Cl6 Cl2 100.9(2)
Cl4 C19 Cl5 111.0(4)
Cl4 C19 Cl6 110.1(3)
Cl4 C19 H19 108.6
Cl5 C19 Cl6 109.9(4)
Cl5 C19 H19 108.6
Cl6 C19 H19 108.6

loop_
_geom_bond_atom_site_label_1
_geom_bond_atom_site_label_2
_geom_bond_distance
Pd1 N1 2.077(2)
Pd1 N2 2.050(2)
Pd1 O3 2.05(2)
Pd1 O3A 1.91(3)
Pd1 O1 1.9956(17)
N1 C1 1.339(3)
N1 C5 1.334(3)
N2 C10 1.328(3)
N2 C13 1.342(3)
C1 H1 0.9500
C1 C2 1.393(4)
C2 H2 0.9500
C2 C3 1.392(4)
C3 H3 0.9500
C3 C4 1.386(4)
C4 C5 1.378(3)
C4 C6 1.544(4)
C5 C10 1.421(3)
C6 C7 1.535(4)
C6 C8 1.539(4)
C6 C9 1.535(4)
C7 H7A 0.9800
C7 H7B 0.9800
C7 H7C 0.9800
C8 H8A 0.9800
C8 H8B 0.9800
C8 H8C 0.9800
C9 C10 1.377(4)
C9 C11 1.383(4)
C11 H11 0.9500
C11 C12 1.397(4)
C12 H12 0.9500
C12 C13 1.394(4)
C13 H13 0.9500
O3 C16 1.287(9)
O4 C16 1.229(10)
C16 C17 1.503(10)
C17 H17A 0.9800
C17 H17B 0.9800
C17 H17C 0.9800
O3A C16A 1.287(12)
O4A C16A 1.224(12)
C16A C17A 1.508(13)
C17A H17D 0.9800
C17A H17E 0.9800
C17A H17F 0.9800
O1 C14 1.289(3)
O2 C14 1.227(3)
C14 C15 1.509(4)
C15 H15A 0.9800
C15 H15B 0.9800
C15 H15C 0.9800
Cl1 C18 1.757(5)
Cl2 C18 1.754(6)
Cl2 Cl6 2.459(3)
Cl3 C18 1.740(7)
C18 H18 1.0000
Cl1A C18A 1.739(7)
Cl2A C18A 1.780(6)
Cl3A C18A 1.745(7)
C18A H18A 1.0000
Cl4 C19 1.745(7)
Cl5 C19 1.766(6)
Cl6 C19 1.769(6)
C19 H19 1.0000

loop_
_geom_hbond_atom_site_label_D
_geom_hbond_atom_site_label_H
_geom_hbond_atom_site_label_A
_geom_hbond_distance_DH
_geom_hbond_distance_HA
_geom_hbond_distance_DA
_geom_hbond_angle_DHA
C18 H18 O2 1.00 2.21 3.068(5) 142.8
C18A H18A O2 1.00 2.02 2.990(7) 162.0

loop_
_geom_torsion_atom_site_label_1
_geom_torsion_atom_site_label_2
_geom_torsion_atom_site_label_3
_geom_torsion_atom_site_label_4
_geom_torsion
Pd1 N1 C1 C2 175.9(2)
Pd1 N1 C5 C4 -177.4(2)
Pd1 N1 C5 C10 1.1(3)
Pd1 N2 C10 C5 0.5(3)
Pd1 N2 C10 C9 178.4(2)
Pd1 N2 C13 C12 -178.4(2)
Pd1 O3 C16 O4 10(3)
Pd1 O3 C16 C17 -171.6(15)
Pd1 O3A C16A O4A -8(5)
Pd1 O3A C16A C17A 173(2)
Pd1 O1 C14 O2 -7.0(4)
Pd1 O1 C14 C15 173.92(17)
N1 C1 C2 C3 0.1(5)
N1 C5 C10 N2 -1.1(3)
N1 C5 C10 C9 -179.4(2)
C1 N1 C5 C4 -0.4(4)
C1 N1 C5 C10 178.0(2)
C1 C2 C3 C4 -0.5(5)
C2 C3 C4 C5 0.5(4)
C2 C3 C4 C6 -178.4(3)
C3 C4 C5 N1 0.0(4)
C3 C4 C5 C10 -178.6(2)
C3 C4 C6 C7 -63.1(4)
C3 C4 C6 C8 61.4(4)
C3 C4 C6 C9 178.6(3)
C4 C5 C10 N2 177.6(2)
C4 C5 C10 C9 -0.7(3)
C4 C6 C9 C10 -0.1(3)
C4 C6 C9 C11 -177.8(3)
C5 N1 C1 C2 0.3(4)
C5 C4 C6 C7 118.0(3)
C5 C4 C6 C8 -117.5(2)
C5 C4 C6 C9 -0.3(3)
C6 C4 C5 N1 179.2(2)
C6 C4 C5 C10 0.6(3)
C6 C9 C10 N2 -177.6(2)
C6 C9 C10 C5 0.4(3)
C6 C9 C11 C12 177.1(3)
C7 C6 C9 C10 -118.9(2)
C7 C6 C9 C11 63.3(4)
C8 C6 C9 C10 117.1(3)
C8 C6 C9 C11 -60.6(4)
C9 C11 C12 C13 -0.2(4)
C10 N2 C13 C12 -0.9(4)
C10 C9 C11 C12 -0.5(4)
C11 C9 C10 N2 0.6(4)
C11 C9 C10 C5 178.7(2)
C11 C12 C13 N2 1.0(5)
C13 N2 C10 C5 -177.8(2)
C13 N2 C10 C9 0.2(4)
Cl2 Cl6 C19 Cl4 149.7(3)
Cl2 Cl6 C19 Cl5 -87.7(3)
Cl6 Cl2 C18 Cl1 41.4(4)
Cl6 Cl2 C18 Cl3 161.96(19)
